data_4030380
loop_
_publ_author_name
'Chernyshev, Victor M.'
'Vlasova, Anna G.'
'Astakhov, Alexander V.'
'Shishkina, Svitlana V.'
'Shishkin, Oleg V.'

_publ_section_title
;
 Reactivity of C-Amino-1,2,4-triazoles toward Electrophiles: A Combined
 Computational and Experimental Study of Alkylation by Halogen Alkanes.
;
_journal_issue 1
_journal_name_full 'The Journal of organic chemistry'
_journal_page_first 375
_journal_paper_doi 10.1021/jo502405q
_journal_volume 80
_journal_year 2014
_chemical_formula_moiety 'C9 H12 N5, I'
_chemical_formula_sum 'C9 H12 I N5'
_chemical_formula_weight 317.14
_chemical_name_systematic
; 
 ? 
;
_space_group_IT_number 14
_symmetry_cell_setting monoclinic
_symmetry_space_group_name_Hall '-P 2yn'
_symmetry_space_group_name_H-M 'P 1 21/n 1'
_atom_sites_solution_hydrogens difmap
_atom_sites_solution_primary direct
_atom_sites_solution_secondary difmap
_audit_creation_method SHELXL-97
_cell_angle_alpha 90.00
_cell_angle_beta 105.574(2)
_cell_angle_gamma 90.00
_cell_formula_units_Z 4
_cell_length_a 7.1439(8)
_cell_length_b 13.6155(16)
_cell_length_c 11.9858(14)
_cell_measurement_reflns_used 373
_cell_measurement_temperature 100(2)
_cell_measurement_theta_max 27
_cell_measurement_theta_min 3
_cell_volume 1123.0(2)
_computing_cell_refinement 'Bruker SAINT'
_computing_data_collection 'Bruker APEX II'
_computing_data_reduction 'Bruker SAINT'
_computing_molecular_graphics 'Bruker SHELXTL'
_computing_publication_material 'Bruker SHELXTL'
_computing_structure_refinement 'SHELXL-97 (Sheldrick, 1997)'
_computing_structure_solution 'SHELXS-97 (Sheldrick, 1997)'
_diffrn_ambient_temperature 100(2)
_diffrn_measured_fraction_theta_full 0.998
_diffrn_measured_fraction_theta_max 0.998
_diffrn_measurement_device_type 'Bruker APEX II CCD area detector''
_diffrn_measurement_method 'omega scans'
_diffrn_radiation_monochromator graphite
_diffrn_radiation_source 'fine-focus sealed tube'
_diffrn_radiation_type MoK\a
_diffrn_radiation_wavelength 0.71073
_diffrn_reflns_av_R_equivalents 0.0353
_diffrn_reflns_av_sigmaI/netI 0.0257
_diffrn_reflns_limit_h_max 9
_diffrn_reflns_limit_h_min -9
_diffrn_reflns_limit_k_max 17
_diffrn_reflns_limit_k_min -17
_diffrn_reflns_limit_l_max 15
_diffrn_reflns_limit_l_min -15
_diffrn_reflns_number 11907
_diffrn_reflns_theta_full 27.99
_diffrn_reflns_theta_max 27.99
_diffrn_reflns_theta_min 2.31
_exptl_absorpt_coefficient_mu 2.828
_exptl_absorpt_correction_T_max 0.484
_exptl_absorpt_correction_T_min 0.282
_exptl_absorpt_correction_type multi-scan
_exptl_absorpt_process_details SADABS
_exptl_crystal_colour colorless
_exptl_crystal_density_diffrn 1.876
_exptl_crystal_density_method 'not measured'
_exptl_crystal_description plate
_exptl_crystal_F_000 616
_exptl_crystal_size_max 0.60
_exptl_crystal_size_mid 0.45
_exptl_crystal_size_min 0.30
_refine_diff_density_max 0.483
_refine_diff_density_min -1.166
_refine_diff_density_rms 0.130
_refine_ls_extinction_method none
_refine_ls_goodness_of_fit_ref 1.002
_refine_ls_hydrogen_treatment constr
_refine_ls_matrix_type full
_refine_ls_number_parameters 136
_refine_ls_number_reflns 2706
_refine_ls_number_restraints 0
_refine_ls_restrained_S_all 1.002
_refine_ls_R_factor_all 0.0247
_refine_ls_R_factor_gt 0.0240
_refine_ls_shift/su_max 0.001
_refine_ls_shift/su_mean 0.000
_refine_ls_structure_factor_coef Fsqd
_refine_ls_weighting_details 'calc w=1/[\s^2^(Fo^2^)+(0.0270P)^2^+2.8430P] where P=(Fo^2^+2Fc^2^)/3'
_refine_ls_weighting_scheme calc
_refine_ls_wR_factor_gt 0.0604
_refine_ls_wR_factor_ref 0.0610
_reflns_number_gt 2627
_reflns_number_total 2706
_reflns_threshold_expression I>2\s(I)
_cod_data_source_file jo502405q_si_002.cif
_cod_data_source_block mon
_cod_depositor_comments
;
The following automatic conversions were performed:

'_symmetry_cell_setting' value 'Monoclinic' changed to 'monoclinic'
according to
/home/saulius/struct/COD-crude-data--automatic-downloads/rss-feeds/ACS/lib/dictionaries/cif_core.dic
dictionary named 'cif_core.dic' version 2.4.2 from 2011-04-26.

Automatic conversion script
Id: cif_fix_values 2935 2014-11-11 08:27:57Z andrius 

 Adding full bibliography for 4030380--4030381.cif.
;
_cod_original_sg_symbol_H-M 'P 21/n'
_cod_database_code 4030380

loop_
_symmetry_equiv_pos_as_xyz
'x, y, z'
'-x+1/2, y+1/2, -z+1/2'
'-x, -y, -z'
'x-1/2, -y-1/2, z-1/2'

loop_
_atom_site_label
_atom_site_type_symbol
_atom_site_fract_x
_atom_site_fract_y
_atom_site_fract_z
_atom_site_U_iso_or_equiv
_atom_site_adp_type
_atom_site_occupancy
_atom_site_symmetry_multiplicity
_atom_site_calc_flag
_atom_site_refinement_flags
I1 I 0.23226(2) 0.060436(11) 0.809069(13) 0.01474(7) Uani 1 1 d .
N1 N 0.9018(3) 0.28509(14) 1.06456(18) 0.0127(4) Uani 1 1 d .
N2 N 0.9228(3) 0.38371(15) 1.03584(18) 0.0133(4) Uani 1 1 d .
N3 N 0.6189(3) 0.33198(14) 0.96381(18) 0.0125(4) Uani 1 1 d .
N4 N 0.6982(3) 0.49921(15) 0.93058(19) 0.0153(4) Uani 1 1 d .
H1N4 H 0.5890 0.5087 0.8732 0.018 Uiso 1 1 d R
H2N4 H 0.7985 0.5379 0.9268 0.018 Uiso 1 1 d R
N5 N 0.6439(3) 0.16638(16) 1.0296(2) 0.0177(4) Uani 1 1 d .
H1N5 H 0.5200 0.1522 0.9918 0.021 Uiso 1 1 d R
H2N5 H 0.7030 0.1204 1.0810 0.021 Uiso 1 1 d R
C1 C 0.7193(3) 0.25476(17) 1.0208(2) 0.0128(4) Uani 1 1 d .
C2 C 0.7490(3) 0.40863(18) 0.9748(2) 0.0125(4) Uani 1 1 d .
C3 C 0.4126(3) 0.32994(18) 0.9024(2) 0.0159(5) Uani 1 1 d .
H3A H 0.3592 0.2649 0.9107 0.024 Uiso 0.50 1 d PR
H3B H 0.3963 0.3440 0.8202 0.024 Uiso 0.50 1 d PR
H3C H 0.3438 0.3797 0.9354 0.024 Uiso 0.50 1 d PR
H3D H 0.3664 0.3923 0.8639 0.024 Uiso 0.50 1 d PR
H3E H 0.3286 0.3147 0.9527 0.024 Uiso 0.50 1 d PR
H3F H 0.3889 0.2823 0.8389 0.024 Uiso 0.50 1 d PR
C4 C 1.0677(3) 0.23179(18) 1.1271(2) 0.0134(4) Uani 1 1 d .
C5 C 1.2004(4) 0.27852(19) 1.2181(2) 0.0156(5) Uani 1 1 d .
H5A H 1.1773 0.3437 1.2396 0.019 Uiso 1 1 calc R
C6 C 1.3664(4) 0.2285(2) 1.2768(2) 0.0175(5) Uani 1 1 d .
H6A H 1.4590 0.2597 1.3385 0.021 Uiso 1 1 calc R
C7 C 1.3985(4) 0.1324(2) 1.2455(2) 0.0186(5) Uani 1 1 d .
H7A H 1.5115 0.0981 1.2870 0.022 Uiso 1 1 calc R
C8 C 1.2661(4) 0.0871(2) 1.1544(2) 0.0179(5) Uani 1 1 d .
H8A H 1.2885 0.0217 1.1333 0.021 Uiso 1 1 calc R
C9 C 1.1001(4) 0.13701(19) 1.0934(2) 0.0163(5) Uani 1 1 d .
H9A H 1.0103 0.1068 1.0296 0.020 Uiso 1 1 calc R

loop_
_atom_site_aniso_label
_atom_site_aniso_U_11
_atom_site_aniso_U_22
_atom_site_aniso_U_33
_atom_site_aniso_U_23
_atom_site_aniso_U_13
_atom_site_aniso_U_12
I1 0.01404(9) 0.00973(9) 0.01874(10) -0.00128(5) 0.00142(6) 0.00005(5)
N1 0.0120(9) 0.0084(9) 0.0167(9) 0.0015(7) 0.0024(7) -0.0019(7)
N2 0.0145(9) 0.0074(9) 0.0173(10) 0.0013(7) 0.0032(8) -0.0031(7)
N3 0.0113(9) 0.0087(9) 0.0165(9) 0.0002(7) 0.0024(7) -0.0021(7)
N4 0.0141(9) 0.0102(9) 0.0201(10) 0.0021(8) 0.0021(8) -0.0009(7)
N5 0.0145(9) 0.0109(10) 0.0247(11) 0.0051(8) 0.0000(8) -0.0035(8)
C1 0.0134(10) 0.0110(10) 0.0145(10) -0.0009(8) 0.0044(8) -0.0013(8)
C2 0.0131(10) 0.0103(10) 0.0142(10) -0.0010(8) 0.0039(8) -0.0023(8)
C3 0.0107(10) 0.0114(11) 0.0235(12) -0.0002(9) 0.0010(9) -0.0003(8)
C4 0.0113(10) 0.0142(11) 0.0150(11) 0.0026(9) 0.0042(9) -0.0009(8)
C5 0.0165(11) 0.0150(11) 0.0153(11) -0.0001(9) 0.0041(9) -0.0032(9)
C6 0.0145(11) 0.0215(12) 0.0154(11) 0.0029(9) 0.0019(9) -0.0037(9)
C7 0.0138(11) 0.0223(13) 0.0208(12) 0.0049(10) 0.0064(9) 0.0014(9)
C8 0.0167(11) 0.0138(11) 0.0247(13) 0.0011(10) 0.0081(10) 0.0007(9)
C9 0.0154(11) 0.0152(11) 0.0183(11) -0.0010(9) 0.0045(9) -0.0031(9)

loop_
_atom_type_symbol
_atom_type_description
_atom_type_scat_dispersion_real
_atom_type_scat_dispersion_imag
_atom_type_scat_source
C C 0.0033 0.0016 'International Tables Vol C Tables 4.2.6.8 and 6.1.1.4'
H H 0.0000 0.0000 'International Tables Vol C Tables 4.2.6.8 and 6.1.1.4'
N N 0.0061 0.0033 'International Tables Vol C Tables 4.2.6.8 and 6.1.1.4'
I I -0.4742 1.8119 'International Tables Vol C Tables 4.2.6.8 and 6.1.1.4'

loop_
_geom_angle_atom_site_label_1
_geom_angle_atom_site_label_2
_geom_angle_atom_site_label_3
_geom_angle
C1 N1 N2 110.93(19)
C1 N1 C4 129.7(2)
N2 N1 C4 119.28(19)
C2 N2 N1 103.75(19)
C1 N3 C2 106.7(2)
C1 N3 C3 124.5(2)
C2 N3 C3 128.7(2)
C2 N4 H1N4 121.1
C2 N4 H2N4 114.8
H1N4 N4 H2N4 114.6
C1 N5 H1N5 121.1
C1 N5 H2N5 123.8
H1N5 N5 H2N5 114.4
N1 C1 N5 128.4(2)
N1 C1 N3 106.7(2)
N5 C1 N3 124.8(2)
N2 C2 N4 124.8(2)
N2 C2 N3 111.8(2)
N4 C2 N3 123.3(2)
N3 C3 H3A 109.5
N3 C3 H3B 109.6
H3A C3 H3B 109.5
N3 C3 H3C 109.3
H3A C3 H3C 109.5
H3B C3 H3C 109.5
N3 C3 H3D 112.8
H3A C3 H3D 137.7
H3B C3 H3D 54.8
H3C C3 H3D 56.6
N3 C3 H3E 113.3
H3A C3 H3E 55.0
H3B C3 H3E 137.1
H3C C3 H3E 56.1
H3D C3 H3E 106.8
N3 C3 H3F 110.1
H3A C3 H3F 59.3
H3B C3 H3F 53.0
H3C C3 H3F 140.4
H3D C3 H3F 104.0
H3E C3 H3F 109.3
C9 C4 C5 121.4(2)
C9 C4 N1 120.1(2)
C5 C4 N1 118.4(2)
C6 C5 C4 118.9(2)
C6 C5 H5A 120.5
C4 C5 H5A 120.5
C5 C6 C7 120.3(2)
C5 C6 H6A 119.9
C7 C6 H6A 119.9
C8 C7 C6 120.2(2)
C8 C7 H7A 119.9
C6 C7 H7A 119.9
C7 C8 C9 120.2(2)
C7 C8 H8A 119.9
C9 C8 H8A 119.9
C4 C9 C8 119.0(2)
C4 C9 H9A 120.5
C8 C9 H9A 120.5

loop_
_geom_bond_atom_site_label_1
_geom_bond_atom_site_label_2
_geom_bond_distance
N1 C1 1.334(3)
N1 N2 1.404(3)
N1 C4 1.420(3)
N2 C2 1.306(3)
N3 C1 1.350(3)
N3 C2 1.380(3)
N3 C3 1.460(3)
N4 C2 1.353(3)
N4 H1N4 0.8999
N4 H2N4 0.9001
N5 C1 1.334(3)
N5 H1N5 0.9000
N5 H2N5 0.9000
C3 H3A 0.9800
C3 H3B 0.9800
C3 H3C 0.9800
C3 H3D 0.9800
C3 H3E 0.9799
C3 H3F 0.9801
C4 C9 1.390(3)
C4 C5 1.392(3)
C5 C6 1.385(4)
C5 H5A 0.9500
C6 C7 1.397(4)
C6 H6A 0.9500
C7 C8 1.384(4)
C7 H7A 0.9500
C8 C9 1.392(4)
C8 H8A 0.9500
C9 H9A 0.9500

loop_
_geom_hbond_atom_site_label_D
_geom_hbond_atom_site_label_H
_geom_hbond_atom_site_label_A
_geom_hbond_site_symmetry_A
_geom_hbond_distance_DH
_geom_hbond_distance_HA
_geom_hbond_distance_DA
_geom_hbond_angle_DHA
N4 H1N4 I1 2_556 0.900 2.801 3.696(2) 173
N4 H2N4 N2 3_767 0.900 2.197 3.074(2) 165
N5 H1N5 I1 1_555 0.900 2.858 3.680(2) 152
N5 H2N5 I1 3_657 0.900 2.773 3.625(2) 159

loop_
_geom_torsion_atom_site_label_1
_geom_torsion_atom_site_label_2
_geom_torsion_atom_site_label_3
_geom_torsion_atom_site_label_4
_geom_torsion
C1 N1 N2 C2 -0.1(3)
C4 N1 N2 C2 176.8(2)
N2 N1 C1 N5 180.0(2)
C4 N1 C1 N5 3.4(4)
N2 N1 C1 N3 -0.2(3)
C4 N1 C1 N3 -176.7(2)
C2 N3 C1 N1 0.4(3)
C3 N3 C1 N1 179.7(2)
C2 N3 C1 N5 -179.7(2)
C3 N3 C1 N5 -0.5(4)
N1 N2 C2 N4 178.2(2)
N1 N2 C2 N3 0.4(3)
C1 N3 C2 N2 -0.5(3)
C3 N3 C2 N2 -179.7(2)
C1 N3 C2 N4 -178.4(2)
C3 N3 C2 N4 2.4(4)
C1 N1 C4 C9 41.2(4)
N2 N1 C4 C9 -135.0(2)
C1 N1 C4 C5 -142.1(3)
N2 N1 C4 C5 41.7(3)
C9 C4 C5 C6 -0.9(4)
N1 C4 C5 C6 -177.5(2)
C4 C5 C6 C7 -0.7(4)
C5 C6 C7 C8 1.1(4)
C6 C7 C8 C9 -0.1(4)
C5 C4 C9 C8 1.9(4)
N1 C4 C9 C8 178.5(2)
C7 C8 C9 C4 -1.4(4)
